data_7023386
loop_
_publ_author_name
'Frank, Nicolas'
'Hanau, Katharina'
'Flosdorf, Kimon'
'Langer, Robert'

_publ_section_title
;
 Formation of an iron phosphine-borane complex by formal insertion of
 BH&#x2083; into the Fe-P bond.
;
_journal_issue 31
_journal_name_full 'Dalton transactions (Cambridge, England : 2003)'
_journal_page_first 11252
_journal_page_last 11261
_journal_paper_doi 10.1039/c3dt51254a
_journal_volume 42
_journal_year 2013
_chemical_formula_moiety 'C50 H46 Fe N3 P4, C2 H3 N, B H4'
_chemical_formula_sum 'C52 H53 B Fe N4 P4'
_chemical_formula_weight 924.52
_chemical_name_systematic
; 
 ? 
;
_space_group_IT_number 2
_symmetry_cell_setting triclinic
_symmetry_space_group_name_Hall '-P 1'
_symmetry_space_group_name_H-M 'P -1'
_atom_sites_solution_hydrogens geom
_atom_sites_solution_primary direct
_atom_sites_solution_secondary difmap
_audit_creation_method SHELXL-97
_cell_angle_alpha 102.39(3)
_cell_angle_beta 93.89(3)
_cell_angle_gamma 106.63(3)
_cell_formula_units_Z 4
_cell_length_a 13.018(3)
_cell_length_b 19.641(4)
_cell_length_c 20.451(4)
_cell_measurement_reflns_used 20573
_cell_measurement_temperature 100(2)
_cell_measurement_theta_max 27.18
_cell_measurement_theta_min 1.613
_cell_volume 4847(2)
_computing_cell_refinement 'STOE X-AREA'
_computing_data_collection 'STOE X-AREA'
_computing_data_reduction 'STOE X-RED'
_computing_molecular_graphics 'DIAMOND 3.2'
_computing_structure_refinement 'SHELXL-97 (Sheldrick, 1997)'
_computing_structure_solution 'SHELXS-97 (Sheldrick, 1990)'
_diffrn_ambient_temperature 100(2)
_diffrn_detector 'image plate ( 34 cm diameter )'
_diffrn_detector_area_resol_mean 6.67
_diffrn_detector_type STOE
_diffrn_measured_fraction_theta_full 0.980
_diffrn_measured_fraction_theta_max 0.980
_diffrn_measurement_details ' 208 frames, detector distance = 120 mm'
_diffrn_measurement_device '2-circle goniometer'
_diffrn_measurement_device_type 'STOE IPDS 2'
_diffrn_measurement_method 'rotation method'
_diffrn_radiation_collimation '0.5 mm, multiple pinhole'
_diffrn_radiation_monochromator 'planar graphite'
_diffrn_radiation_polarisn_norm 0
_diffrn_radiation_type 'Mo K\a'
_diffrn_radiation_wavelength 0.71073
_diffrn_reflns_av_R_equivalents 0.0700
_diffrn_reflns_av_sigmaI/netI 0.1428
_diffrn_reflns_limit_h_max 16
_diffrn_reflns_limit_h_min -16
_diffrn_reflns_limit_k_max 22
_diffrn_reflns_limit_k_min -24
_diffrn_reflns_limit_l_max 25
_diffrn_reflns_limit_l_min -23
_diffrn_reflns_number 37872
_diffrn_reflns_theta_full 26.20
_diffrn_reflns_theta_max 26.20
_diffrn_reflns_theta_min 1.32
_diffrn_source 'sealed X-ray tube, 12 x 0.4 mm long-fine focus'
_diffrn_source_current 32
_diffrn_source_power 1.60
_diffrn_source_voltage 50
_exptl_absorpt_coefficient_mu 0.482
_exptl_absorpt_correction_T_max 0.9496
_exptl_absorpt_correction_T_min 0.9028
_exptl_absorpt_correction_type numerical
_exptl_absorpt_process_details 'STOE X-Red32 1.53'
_exptl_crystal_colour orange
_exptl_crystal_density_diffrn 1.267
_exptl_crystal_density_method 'not measured'
_exptl_crystal_description block
_exptl_crystal_F_000 1936
_exptl_crystal_size_max 0.1
_exptl_crystal_size_mid 0.02
_exptl_crystal_size_min 0.01
_refine_diff_density_max 0.705
_refine_diff_density_min -0.384
_refine_diff_density_rms 0.058
_refine_ls_extinction_method none
_refine_ls_goodness_of_fit_ref 0.849
_refine_ls_hydrogen_treatment mixed
_refine_ls_matrix_type full
_refine_ls_number_parameters 1192
_refine_ls_number_reflns 19049
_refine_ls_number_restraints 0
_refine_ls_restrained_S_all 0.849
_refine_ls_R_factor_all 0.1242
_refine_ls_R_factor_gt 0.0497
_refine_ls_shift/su_max 0.007
_refine_ls_shift/su_mean 0.000
_refine_ls_structure_factor_coef Fsqd
_refine_ls_weighting_details 'calc w=1/[\s^2^(Fo^2^)+(0.0332P)^2^+0.0000P] where P=(Fo^2^+2Fc^2^)/3'
_refine_ls_weighting_scheme calc
_refine_ls_wR_factor_gt 0.0885
_refine_ls_wR_factor_ref 0.1053
_reflns_number_gt 10514
_reflns_number_total 19049
_reflns_threshold_expression >2sigma(I)
_cod_data_source_file c3dt51254a.txt
_cod_data_source_block rl210b
_cod_original_cell_volume 4846.7(18)
_cod_original_sg_symbol_H-M P-1
_cod_database_code 7023386

loop_
_symmetry_equiv_pos_as_xyz
'x, y, z'
'-x, -y, -z'

loop_
_atom_site_label
_atom_site_type_symbol
_atom_site_fract_x
_atom_site_fract_y
_atom_site_fract_z
_atom_site_U_iso_or_equiv
_atom_site_adp_type
_atom_site_occupancy
_atom_site_symmetry_multiplicity
_atom_site_calc_flag
_atom_site_refinement_flags
_atom_site_disorder_assembly
_atom_site_disorder_group
Fe1 Fe 0.05409(4) 0.30718(3) 0.75342(3) 0.02533(13) Uani 1 1 d . . .
Fe2 Fe 0.47609(4) 0.23041(3) 0.24835(3) 0.02552(13) Uani 1 1 d . . .
P1 P -0.09325(7) 0.34093(5) 0.75653(5) 0.0257(2) Uani 1 1 d . . .
P2 P -0.02052(7) 0.28928(5) 0.64782(5) 0.0270(2) Uani 1 1 d . . .
P3 P 0.11022(7) 0.30680(5) 0.85763(5) 0.0271(2) Uani 1 1 d . . .
P4 P 0.18126(7) 0.25331(5) 0.75021(5) 0.0266(2) Uani 1 1 d . . .
P5 P 0.61130(8) 0.23271(5) 0.31980(5) 0.0280(2) Uani 1 1 d . . .
P6 P 0.45051(7) 0.27926(5) 0.35106(5) 0.0271(2) Uani 1 1 d . . .
P7 P 0.50346(7) 0.18584(5) 0.14441(5) 0.0266(2) Uani 1 1 d . . .
P8 P 0.37252(7) 0.25951(5) 0.17731(5) 0.0264(2) Uani 1 1 d . . .
N1 N -0.1234(2) 0.32088(17) 0.67142(15) 0.0274(7) Uani 1 1 d . . .
N2 N 0.2043(2) 0.26555(18) 0.83466(15) 0.0302(7) Uani 1 1 d . . .
N3 N 0.1507(2) 0.40195(18) 0.75437(15) 0.0312(7) Uani 1 1 d . . .
N4 N 0.5655(2) 0.27370(17) 0.38877(15) 0.0296(8) Uani 1 1 d . . .
N5 N 0.4121(2) 0.21648(17) 0.10773(14) 0.0296(7) Uani 1 1 d . . .
N6 N 0.3826(2) 0.13645(18) 0.25188(14) 0.0301(7) Uani 1 1 d . . .
C1 C -0.0901(3) 0.4356(2) 0.78935(17) 0.0266(8) Uani 1 1 d . . .
C2 C -0.1663(3) 0.4645(2) 0.76389(19) 0.0343(9) Uani 1 1 d . . .
H2A H -0.2205 0.4350 0.7273 0.041 Uiso 1 1 calc R . .
C3 C -0.1632(3) 0.5357(2) 0.7917(2) 0.0369(10) Uani 1 1 d . . .
H3A H -0.2150 0.5551 0.7740 0.044 Uiso 1 1 calc R . .
C4 C -0.0852(3) 0.5787(2) 0.8450(2) 0.0362(10) Uani 1 1 d . . .
H4A H -0.0839 0.6275 0.8646 0.043 Uiso 1 1 calc R . .
C5 C -0.0098(3) 0.5512(2) 0.8697(2) 0.0374(10) Uani 1 1 d . . .
H5A H 0.0440 0.5810 0.9064 0.045 Uiso 1 1 calc R . .
C6 C -0.0111(3) 0.4802(2) 0.84166(19) 0.0328(9) Uani 1 1 d . . .
H6A H 0.0427 0.4620 0.8586 0.039 Uiso 1 1 calc R . .
C7 C -0.2135(3) 0.28920(19) 0.78677(17) 0.0247(8) Uani 1 1 d . . .
C8 C -0.2701(3) 0.2192(2) 0.7508(2) 0.0351(10) Uani 1 1 d . . .
H8A H -0.2474 0.1989 0.7099 0.042 Uiso 1 1 calc R . .
C9 C -0.3599(3) 0.1774(2) 0.7733(2) 0.0410(10) Uani 1 1 d . . .
H9A H -0.3976 0.1288 0.7484 0.049 Uiso 1 1 calc R . .
C10 C -0.3936(3) 0.2074(2) 0.8319(2) 0.0382(10) Uani 1 1 d . . .
H10A H -0.4563 0.1798 0.8467 0.046 Uiso 1 1 calc R . .
C11 C -0.3377(3) 0.2762(2) 0.8687(2) 0.0420(11) Uani 1 1 d . . .
H11A H -0.3601 0.2955 0.9101 0.050 Uiso 1 1 calc R . .
C12 C -0.2486(3) 0.3184(2) 0.84669(19) 0.0362(10) Uani 1 1 d . . .
H12A H -0.2114 0.3669 0.8721 0.043 Uiso 1 1 calc R . .
C13 C -0.0847(3) 0.1997(2) 0.58967(18) 0.0315(9) Uani 1 1 d . . .
C14 C -0.1066(3) 0.1364(2) 0.6133(2) 0.0363(10) Uani 1 1 d . . .
H14A H -0.0785 0.1389 0.6582 0.044 Uiso 1 1 calc R . .
C15 C -0.1687(3) 0.0699(2) 0.5719(2) 0.0432(11) Uani 1 1 d . . .
H15A H -0.1830 0.0269 0.5884 0.052 Uiso 1 1 calc R . .
C16 C -0.2105(3) 0.0652(2) 0.5064(2) 0.0464(11) Uani 1 1 d . . .
H16A H -0.2555 0.0197 0.4787 0.056 Uiso 1 1 calc R . .
C17 C -0.1864(3) 0.1271(2) 0.4819(2) 0.0415(10) Uani 1 1 d . . .
H17A H -0.2121 0.1236 0.4364 0.050 Uiso 1 1 calc R . .
C18 C -0.1252(3) 0.1942(2) 0.52267(19) 0.0349(9) Uani 1 1 d . . .
H18A H -0.1105 0.2367 0.5054 0.042 Uiso 1 1 calc R . .
C19 C 0.0464(3) 0.3464(2) 0.59374(18) 0.0293(9) Uani 1 1 d . . .
C20 C 0.1105(3) 0.3209(2) 0.54765(18) 0.0318(9) Uani 1 1 d . . .
H20A H 0.1122 0.2718 0.5405 0.038 Uiso 1 1 calc R . .
C21 C 0.1714(3) 0.3676(2) 0.51265(19) 0.0361(10) Uani 1 1 d . . .
H21A H 0.2144 0.3501 0.4815 0.043 Uiso 1 1 calc R . .
C22 C 0.1703(3) 0.4386(2) 0.52240(19) 0.0394(10) Uani 1 1 d . . .
H22A H 0.2136 0.4703 0.4988 0.047 Uiso 1 1 calc R . .
C23 C 0.1058(3) 0.4643(2) 0.5667(2) 0.0411(10) Uani 1 1 d . . .
H23A H 0.1035 0.5131 0.5727 0.049 Uiso 1 1 calc R . .
C24 C 0.0440(3) 0.4177(2) 0.60265(19) 0.0366(10) Uani 1 1 d . . .
H24A H 0.0002 0.4352 0.6333 0.044 Uiso 1 1 calc R . .
C25 C 0.0329(3) 0.2504(2) 0.90833(18) 0.0288(9) Uani 1 1 d . . .
C26 C -0.0679(3) 0.2009(2) 0.88208(19) 0.0333(9) Uani 1 1 d . . .
H26A H -0.1039 0.2035 0.8411 0.040 Uiso 1 1 calc R . .
C27 C -0.1177(3) 0.1472(2) 0.9146(2) 0.0376(10) Uani 1 1 d . . .
H27A H -0.1879 0.1144 0.8966 0.045 Uiso 1 1 calc R . .
C28 C -0.0646(3) 0.1419(2) 0.9731(2) 0.0415(10) Uani 1 1 d . . .
H28A H -0.0960 0.1034 0.9938 0.050 Uiso 1 1 calc R . .
C29 C 0.0348(3) 0.1929(2) 1.0017(2) 0.0424(11) Uani 1 1 d . . .
H29A H 0.0693 0.1914 1.0436 0.051 Uiso 1 1 calc R . .
C30 C 0.0835(3) 0.2461(2) 0.96923(19) 0.0364(10) Uani 1 1 d . . .
H30A H 0.1524 0.2802 0.9885 0.044 Uiso 1 1 calc R . .
C31 C 0.1835(3) 0.3927(2) 0.91739(18) 0.0328(9) Uani 1 1 d . . .
C32 C 0.2865(3) 0.4326(2) 0.90749(19) 0.0380(10) Uani 1 1 d . . .
H32A H 0.3217 0.4108 0.8736 0.046 Uiso 1 1 calc R . .
C33 C 0.3382(3) 0.5028(2) 0.9456(2) 0.0422(11) Uani 1 1 d . . .
H33A H 0.4083 0.5287 0.9379 0.051 Uiso 1 1 calc R . .
C34 C 0.2879(4) 0.5358(2) 0.9953(2) 0.0472(12) Uani 1 1 d . . .
H34A H 0.3227 0.5843 1.0215 0.057 Uiso 1 1 calc R . .
C35 C 0.1859(4) 0.4967(2) 1.0061(2) 0.0464(11) Uani 1 1 d . . .
H35A H 0.1519 0.5188 1.0406 0.056 Uiso 1 1 calc R . .
C36 C 0.1333(3) 0.4270(2) 0.96804(19) 0.0375(10) Uani 1 1 d . . .
H36A H 0.0630 0.4017 0.9758 0.045 Uiso 1 1 calc R . .
C37 C 0.3124(3) 0.28794(19) 0.72265(18) 0.0272(8) Uani 1 1 d . . .
C38 C 0.4083(3) 0.2873(2) 0.7570(2) 0.0358(10) Uani 1 1 d . . .
H38A H 0.4079 0.2724 0.7982 0.043 Uiso 1 1 calc R . .
C39 C 0.5044(3) 0.3086(2) 0.7302(2) 0.0414(10) Uani 1 1 d . . .
H39A H 0.5703 0.3094 0.7539 0.050 Uiso 1 1 calc R . .
C40 C 0.5046(3) 0.3284(2) 0.66971(19) 0.0347(9) Uani 1 1 d . . .
H40A H 0.5705 0.3419 0.6514 0.042 Uiso 1 1 calc R . .
C41 C 0.4103(3) 0.3291(2) 0.63529(19) 0.0356(10) Uani 1 1 d . . .
H41A H 0.4108 0.3422 0.5932 0.043 Uiso 1 1 calc R . .
C42 C 0.3141(3) 0.3102(2) 0.66298(18) 0.0315(9) Uani 1 1 d . . .
H42A H 0.2493 0.3128 0.6406 0.038 Uiso 1 1 calc R . .
C43 C 0.1457(3) 0.1554(2) 0.71294(18) 0.0283(9) Uani 1 1 d . . .
C44 C 0.1574(4) 0.1297(2) 0.6462(2) 0.0542(13) Uani 1 1 d . . .
H44A H 0.1914 0.1638 0.6215 0.065 Uiso 1 1 calc R . .
C45 C 0.1211(4) 0.0566(2) 0.6146(2) 0.0566(13) Uani 1 1 d . . .
H45A H 0.1289 0.0408 0.5685 0.068 Uiso 1 1 calc R . .
C46 C 0.0737(3) 0.0061(2) 0.6493(2) 0.0490(12) Uani 1 1 d . . .
H46A H 0.0500 -0.0448 0.6280 0.059 Uiso 1 1 calc R . .
C47 C 0.0610(4) 0.0306(2) 0.7157(2) 0.0597(14) Uani 1 1 d . . .
H47A H 0.0274 -0.0037 0.7402 0.072 Uiso 1 1 calc R . .
C48 C 0.0967(3) 0.1046(2) 0.7469(2) 0.0462(11) Uani 1 1 d . . .
H48A H 0.0872 0.1205 0.7927 0.055 Uiso 1 1 calc R . .
C49 C 0.2075(3) 0.4573(2) 0.7523(2) 0.0409(10) Uani 1 1 d . . .
C50 C 0.2796(4) 0.5280(3) 0.7476(4) 0.099(2) Uani 1 1 d . . .
H50A H 0.2390 0.5521 0.7232 0.149 Uiso 1 1 calc R . .
H50B H 0.3392 0.5203 0.7233 0.149 Uiso 1 1 calc R . .
H50C H 0.3089 0.5591 0.7932 0.149 Uiso 1 1 calc R . .
C51 C 0.6218(3) 0.1464(2) 0.33368(19) 0.0385(10) Uani 1 1 d . . .
C52 C 0.5502(3) 0.1069(2) 0.3699(2) 0.0510(12) Uani 1 1 d . . .
H52A H 0.5026 0.1285 0.3936 0.061 Uiso 1 1 calc R . .
C53 C 0.5479(5) 0.0364(3) 0.3719(3) 0.0755(18) Uani 1 1 d . . .
H53A H 0.4990 0.0107 0.3972 0.091 Uiso 1 1 calc R . .
C54 C 0.6142(6) 0.0032(3) 0.3383(4) 0.090(2) Uani 1 1 d . . .
H54A H 0.6122 -0.0451 0.3402 0.108 Uiso 1 1 calc R . .
C55 C 0.6844(5) 0.0412(3) 0.3014(3) 0.0745(18) Uani 1 1 d . . .
H55A H 0.7298 0.0180 0.2769 0.089 Uiso 1 1 calc R . .
C56 C 0.6905(4) 0.1127(3) 0.2991(2) 0.0541(13) Uani 1 1 d . . .
H56A H 0.7408 0.1383 0.2744 0.065 Uiso 1 1 calc R . .
C57 C 0.7513(3) 0.2864(2) 0.32516(18) 0.0319(9) Uani 1 1 d . . .
C58 C 0.8236(3) 0.2988(2) 0.3833(2) 0.0420(10) Uani 1 1 d . . .
H58A H 0.7989 0.2775 0.4191 0.050 Uiso 1 1 calc R . .
C59 C 0.9294(3) 0.3410(3) 0.3898(2) 0.0499(12) Uani 1 1 d . . .
H59A H 0.9768 0.3495 0.4301 0.060 Uiso 1 1 calc R . .
C60 C 0.9674(3) 0.3714(2) 0.3374(2) 0.0479(12) Uani 1 1 d . . .
H60A H 1.0409 0.4002 0.3416 0.057 Uiso 1 1 calc R . .
C61 C 0.8979(3) 0.3595(2) 0.2791(2) 0.0428(11) Uani 1 1 d . . .
H61A H 0.9238 0.3803 0.2432 0.051 Uiso 1 1 calc R . .
C62 C 0.7905(3) 0.3174(2) 0.27285(19) 0.0357(10) Uani 1 1 d . . .
H62A H 0.7432 0.3096 0.2326 0.043 Uiso 1 1 calc R . .
C63 C 0.4475(3) 0.3730(2) 0.38061(17) 0.0261(8) Uani 1 1 d . . .
C64 C 0.5413(3) 0.4306(2) 0.40389(19) 0.0326(9) Uani 1 1 d . . .
H64A H 0.6088 0.4213 0.4088 0.039 Uiso 1 1 calc R . .
C65 C 0.5375(3) 0.5024(2) 0.4203(2) 0.0403(10) Uani 1 1 d . . .
H65A H 0.6024 0.5419 0.4364 0.048 Uiso 1 1 calc R . .
C66 C 0.4400(3) 0.5163(2) 0.41324(19) 0.0363(10) Uani 1 1 d . . .
H66A H 0.4376 0.5653 0.4247 0.044 Uiso 1 1 calc R . .
C67 C 0.3460(3) 0.4590(2) 0.38946(18) 0.0314(9) Uani 1 1 d . . .
H67A H 0.2787 0.4685 0.3841 0.038 Uiso 1 1 calc R . .
C68 C 0.3493(3) 0.3876(2) 0.37337(18) 0.0316(9) Uani 1 1 d . . .
H68A H 0.2842 0.3482 0.3573 0.038 Uiso 1 1 calc R . .
C69 C 0.3393(3) 0.22919(19) 0.38898(18) 0.0297(9) Uani 1 1 d . . .
C70 C 0.2349(3) 0.2025(2) 0.35317(19) 0.0354(10) Uani 1 1 d . . .
H70A H 0.2233 0.2085 0.3087 0.042 Uiso 1 1 calc R . .
C71 C 0.1478(3) 0.1670(2) 0.3820(2) 0.0441(11) Uani 1 1 d . . .
H71A H 0.0768 0.1505 0.3578 0.053 Uiso 1 1 calc R . .
C72 C 0.1646(3) 0.1559(2) 0.4459(2) 0.0449(11) Uani 1 1 d . . .
H72A H 0.1052 0.1311 0.4653 0.054 Uiso 1 1 calc R . .
C73 C 0.2671(3) 0.1807(2) 0.4813(2) 0.0434(11) Uani 1 1 d . . .
H73A H 0.2787 0.1726 0.5250 0.052 Uiso 1 1 calc R . .
C74 C 0.3542(3) 0.2178(2) 0.4529(2) 0.0381(10) Uani 1 1 d . . .
H74A H 0.4248 0.2355 0.4779 0.046 Uiso 1 1 calc R . .
C75 C 0.6285(3) 0.21771(19) 0.11004(17) 0.0267(8) Uani 1 1 d . . .
C76 C 0.6477(3) 0.2764(2) 0.0802(2) 0.0364(10) Uani 1 1 d . . .
H76A H 0.5941 0.3000 0.0762 0.044 Uiso 1 1 calc R . .
C77 C 0.7466(3) 0.3008(2) 0.0559(2) 0.0457(11) Uani 1 1 d . . .
H77A H 0.7591 0.3403 0.0346 0.055 Uiso 1 1 calc R . .
C78 C 0.8253(3) 0.2680(2) 0.0629(2) 0.0379(10) Uani 1 1 d . . .
H78A H 0.8919 0.2847 0.0461 0.045 Uiso 1 1 calc R . .
C79 C 0.8081(3) 0.2109(2) 0.09412(18) 0.0328(9) Uani 1 1 d . . .
H79A H 0.8633 0.1890 0.0997 0.039 Uiso 1 1 calc R . .
C80 C 0.7104(3) 0.1854(2) 0.11739(17) 0.0312(9) Uani 1 1 d . . .
H80A H 0.6987 0.1458 0.1385 0.037 Uiso 1 1 calc R . .
C81 C 0.4630(3) 0.0866(2) 0.10989(18) 0.0275(8) Uani 1 1 d . . .
C82 C 0.3965(3) 0.0529(2) 0.04841(19) 0.0338(9) Uani 1 1 d . . .
H82A H 0.3714 0.0817 0.0231 0.041 Uiso 1 1 calc R . .
C83 C 0.3667(3) -0.0220(2) 0.0240(2) 0.0418(11) Uani 1 1 d . . .
H83A H 0.3189 -0.0446 -0.0171 0.050 Uiso 1 1 calc R . .
C84 C 0.4055(3) -0.0643(2) 0.0585(2) 0.0380(10) Uani 1 1 d . . .
H84A H 0.3867 -0.1157 0.0407 0.046 Uiso 1 1 calc R . .
C85 C 0.4724(3) -0.0311(2) 0.1196(2) 0.0400(10) Uani 1 1 d . . .
H85A H 0.4989 -0.0600 0.1440 0.048 Uiso 1 1 calc R . .
C86 C 0.5005(3) 0.0435(2) 0.14510(19) 0.0365(10) Uani 1 1 d . . .
H86A H 0.5459 0.0656 0.1872 0.044 Uiso 1 1 calc R . .
C87 C 0.2264(3) 0.2184(2) 0.17036(17) 0.0294(9) Uani 1 1 d . . .
C88 C 0.1802(3) 0.1434(2) 0.14738(18) 0.0336(9) Uani 1 1 d . . .
H88A H 0.2219 0.1145 0.1266 0.040 Uiso 1 1 calc R . .
C89 C 0.0735(3) 0.1099(2) 0.1544(2) 0.0419(11) Uani 1 1 d . . .
H89A H 0.0425 0.0583 0.1383 0.050 Uiso 1 1 calc R . .
C90 C 0.0126(3) 0.1514(3) 0.1846(2) 0.0452(11) Uani 1 1 d . . .
H90A H -0.0600 0.1282 0.1900 0.054 Uiso 1 1 calc R . .
C91 C 0.0560(3) 0.2261(2) 0.2069(2) 0.0423(11) Uani 1 1 d . . .
H91A H 0.0130 0.2542 0.2272 0.051 Uiso 1 1 calc R . .
C92 C 0.1619(3) 0.2607(2) 0.20014(18) 0.0331(9) Uani 1 1 d . . .
H92A H 0.1914 0.3125 0.2153 0.040 Uiso 1 1 calc R . .
C93 C 0.3885(3) 0.3522(2) 0.16758(18) 0.0274(8) Uani 1 1 d . . .
C94 C 0.3549(3) 0.3616(2) 0.10493(19) 0.0350(9) Uani 1 1 d . . .
H94A H 0.3217 0.3200 0.0685 0.042 Uiso 1 1 calc R . .
C95 C 0.3694(3) 0.4306(2) 0.0956(2) 0.0430(11) Uani 1 1 d . . .
H95A H 0.3464 0.4364 0.0526 0.052 Uiso 1 1 calc R . .
C96 C 0.4169(3) 0.4916(2) 0.1477(2) 0.0380(10) Uani 1 1 d . . .
H96A H 0.4257 0.5392 0.1410 0.046 Uiso 1 1 calc R . .
C97 C 0.4517(3) 0.4830(2) 0.21014(19) 0.0353(9) Uani 1 1 d . . .
H97A H 0.4858 0.5249 0.2461 0.042 Uiso 1 1 calc R . .
C98 C 0.4371(3) 0.4136(2) 0.22040(19) 0.0316(9) Uani 1 1 d . . .
H98A H 0.4602 0.4080 0.2634 0.038 Uiso 1 1 calc R . .
C99 C 0.3290(3) 0.0805(2) 0.25565(19) 0.0368(10) Uani 1 1 d . . .
C100 C 0.2630(4) 0.0085(3) 0.2611(3) 0.0715(16) Uani 1 1 d . . .
H10B H 0.2692 -0.0293 0.2230 0.107 Uiso 1 1 calc R . .
H10C H 0.1872 0.0073 0.2605 0.107 Uiso 1 1 calc R . .
H10D H 0.2883 -0.0008 0.3036 0.107 Uiso 1 1 calc R . .
B1 B -0.2862(4) 0.3539(3) 0.5458(2) 0.0369(11) Uani 1 1 d . . .
H1B1 H -0.237(3) 0.314(2) 0.5368(18) 0.038(5) Uiso 1 1 d . . .
H2B1 H -0.256(3) 0.3995(19) 0.5121(18) 0.038(5) Uiso 1 1 d . . .
H4B1 H -0.268(3) 0.3880(19) 0.6053(18) 0.038(5) Uiso 1 1 d . . .
H3B1 H -0.382(3) 0.3261(19) 0.5330(17) 0.038(5) Uiso 1 1 d . . .
B2 B 0.3900(4) 0.2305(3) -0.0590(2) 0.0416(12) Uani 1 1 d . . .
H1B2 H 0.452(2) 0.1977(17) -0.0394(16) 0.024(4) Uiso 1 1 d . . .
H2B2 H 0.320(2) 0.2247(17) -0.0297(16) 0.024(4) Uiso 1 1 d . . .
H3B2 H 0.445(2) 0.2873(18) -0.0544(16) 0.024(4) Uiso 1 1 d . . .
H4B2 H 0.356(2) 0.1974(17) -0.1176(16) 0.024(4) Uiso 1 1 d . . .
C200 C -0.395(2) 0.1684(15) 0.5733(15) 0.099(11) Uani 0.50 1 d P A 1
H20B H -0.3783 0.1823 0.5310 0.149 Uiso 0.50 1 calc PR A 1
H20C H -0.3569 0.1337 0.5809 0.149 Uiso 0.50 1 calc PR A 1
H20D H -0.3711 0.2122 0.6110 0.149 Uiso 0.50 1 calc PR A 1
C201 C -0.5026(14) 0.1366(8) 0.5690(7) 0.050(4) Uani 0.50 1 d P A 1
N8 N -0.5957(8) 0.1088(6) 0.5641(9) 0.104(5) Uani 0.50 1 d P A 1
C203 C -0.4025(19) 0.1694(8) 0.5769(10) 0.049(7) Uani 0.50 1 d P B 2
H20E H -0.3446 0.1478 0.5832 0.074 Uiso 0.50 1 calc PR B 2
H20F H -0.4214 0.1891 0.6211 0.074 Uiso 0.50 1 calc PR B 2
H20G H -0.3778 0.2090 0.5541 0.074 Uiso 0.50 1 calc PR B 2
C202 C -0.4982(12) 0.1129(9) 0.5355(8) 0.053(4) Uani 0.50 1 d P B 2
N9 N -0.5641(10) 0.0686(6) 0.5000(6) 0.087(3) Uani 0.50 1 d P B 2
C101 C -0.1999(7) -0.0183(5) 0.1097(5) 0.0620(12) Uani 0.70 1 d P C 1
C102 C -0.1618(6) -0.0697(4) 0.0676(4) 0.0620(12) Uani 0.70 1 d P C 1
H10E H -0.2208 -0.1158 0.0510 0.093 Uiso 0.70 1 calc PR C 1
H10F H -0.1025 -0.0784 0.0934 0.093 Uiso 0.70 1 calc PR C 1
H10G H -0.1355 -0.0508 0.0293 0.093 Uiso 0.70 1 calc PR C 1
N7 N -0.2304(5) 0.0239(3) 0.1444(3) 0.0620(12) Uani 0.70 1 d P C 1
C104 C -0.2288(15) -0.0456(9) 0.1098(9) 0.056(3) Uani 0.30 1 d P D 2
H10H H -0.1844 -0.0244 0.1542 0.084 Uiso 0.30 1 calc PR D 2
H10I H -0.2650 -0.0979 0.1051 0.084 Uiso 0.30 1 calc PR D 2
H10J H -0.2834 -0.0206 0.1058 0.084 Uiso 0.30 1 calc PR D 2
N7A N -0.1010(11) -0.0225(7) 0.0135(7) 0.056(3) Uani 0.30 1 d P D 2
C103 C -0.1500(16) -0.0351(9) 0.0491(10) 0.056(3) Uani 0.30 1 d P D 2
H1N1 H -0.176(3) 0.3284(18) 0.6483(17) 0.023(4) Uiso 1 1 d . . .
H1N4 H 0.593(3) 0.2934(19) 0.4272(18) 0.023(4) Uiso 1 1 d . . .
H1N2 H 0.251(3) 0.2487(18) 0.8568(17) 0.023(4) Uiso 1 1 d . . .
H1N5 H 0.3977(14) 0.2133(11) 0.0717(10) 0.023(4) Uiso 1 1 d . . .
H1FE H -0.0238 0.2382 0.7465 0.023(4) Uiso 1 1 d R . .
H2FE H 0.5550 0.2982 0.2611 0.023(4) Uiso 1 1 d R . .

loop_
_atom_site_aniso_label
_atom_site_aniso_U_11
_atom_site_aniso_U_22
_atom_site_aniso_U_33
_atom_site_aniso_U_23
_atom_site_aniso_U_13
_atom_site_aniso_U_12
Fe1 0.0255(3) 0.0304(3) 0.0227(3) 0.0079(2) 0.0061(2) 0.0110(2)
Fe2 0.0290(3) 0.0274(3) 0.0215(3) 0.0070(2) 0.0042(2) 0.0098(2)
P1 0.0250(5) 0.0292(5) 0.0237(5) 0.0060(4) 0.0051(4) 0.0095(4)
P2 0.0289(5) 0.0318(6) 0.0231(5) 0.0078(4) 0.0061(4) 0.0121(4)
P3 0.0262(5) 0.0339(6) 0.0241(5) 0.0084(4) 0.0067(4) 0.0121(4)
P4 0.0266(5) 0.0320(6) 0.0239(5) 0.0090(4) 0.0070(4) 0.0109(4)
P5 0.0331(5) 0.0308(5) 0.0220(5) 0.0065(4) 0.0033(4) 0.0131(4)
P6 0.0289(5) 0.0290(5) 0.0237(5) 0.0076(4) 0.0051(4) 0.0084(4)
P7 0.0304(5) 0.0281(5) 0.0224(5) 0.0064(4) 0.0036(4) 0.0107(4)
P8 0.0277(5) 0.0284(5) 0.0237(5) 0.0066(4) 0.0029(4) 0.0096(4)
N1 0.0249(16) 0.0382(19) 0.0236(17) 0.0089(14) 0.0044(13) 0.0154(15)
N2 0.0257(17) 0.045(2) 0.0266(18) 0.0135(15) 0.0049(13) 0.0175(15)
N3 0.0305(18) 0.035(2) 0.0292(18) 0.0054(15) 0.0018(13) 0.0143(15)
N4 0.0406(19) 0.0313(19) 0.0162(16) 0.0034(14) 0.0050(13) 0.0114(15)
N5 0.0345(17) 0.0385(19) 0.0186(16) 0.0098(14) 0.0073(13) 0.0126(15)
N6 0.0329(18) 0.036(2) 0.0193(16) 0.0057(14) 0.0041(13) 0.0088(15)
C1 0.0248(19) 0.031(2) 0.0234(19) 0.0069(16) 0.0090(15) 0.0055(16)
C2 0.032(2) 0.035(2) 0.033(2) 0.0032(18) 0.0008(16) 0.0109(18)
C3 0.036(2) 0.034(2) 0.043(2) 0.008(2) 0.0061(18) 0.0161(18)
C4 0.039(2) 0.029(2) 0.045(3) 0.0100(19) 0.0153(19) 0.0137(18)
C5 0.043(2) 0.030(2) 0.033(2) 0.0025(18) 0.0009(18) 0.0072(19)
C6 0.032(2) 0.037(2) 0.033(2) 0.0094(18) 0.0067(17) 0.0146(18)
C7 0.0237(19) 0.026(2) 0.027(2) 0.0090(16) 0.0044(15) 0.0096(16)
C8 0.030(2) 0.038(2) 0.039(2) 0.0063(19) 0.0134(17) 0.0128(18)
C9 0.039(2) 0.030(2) 0.053(3) 0.007(2) 0.010(2) 0.0090(19)
C10 0.035(2) 0.040(3) 0.048(3) 0.021(2) 0.0178(19) 0.0154(19)
C11 0.047(3) 0.038(3) 0.034(2) 0.003(2) 0.0162(19) 0.006(2)
C12 0.037(2) 0.034(2) 0.031(2) 0.0024(18) 0.0085(17) 0.0055(18)
C13 0.028(2) 0.041(2) 0.028(2) 0.0086(18) 0.0063(16) 0.0136(17)
C14 0.038(2) 0.041(2) 0.029(2) 0.0063(19) 0.0036(17) 0.0142(19)
C15 0.050(3) 0.036(2) 0.045(3) 0.008(2) 0.002(2) 0.016(2)
C16 0.048(3) 0.044(3) 0.038(3) -0.006(2) -0.002(2) 0.015(2)
C17 0.046(2) 0.049(3) 0.028(2) 0.003(2) -0.0021(18) 0.019(2)
C18 0.039(2) 0.039(2) 0.030(2) 0.0077(18) 0.0042(17) 0.0189(19)
C19 0.0264(19) 0.033(2) 0.028(2) 0.0096(17) 0.0020(15) 0.0087(17)
C20 0.033(2) 0.041(2) 0.025(2) 0.0098(18) 0.0024(16) 0.0151(18)
C21 0.032(2) 0.051(3) 0.028(2) 0.0125(19) 0.0078(16) 0.0128(19)
C22 0.031(2) 0.054(3) 0.033(2) 0.019(2) 0.0050(17) 0.005(2)
C23 0.046(2) 0.039(2) 0.042(3) 0.019(2) 0.0070(19) 0.013(2)
C24 0.041(2) 0.036(2) 0.037(2) 0.0099(19) 0.0124(18) 0.0150(19)
C25 0.032(2) 0.033(2) 0.027(2) 0.0095(17) 0.0133(16) 0.0159(17)
C26 0.035(2) 0.038(2) 0.033(2) 0.0112(18) 0.0113(17) 0.0167(19)
C27 0.037(2) 0.039(2) 0.035(2) 0.0069(19) 0.0119(18) 0.0090(19)
C28 0.049(3) 0.045(3) 0.041(3) 0.020(2) 0.025(2) 0.020(2)
C29 0.050(3) 0.061(3) 0.031(2) 0.023(2) 0.0134(19) 0.028(2)
C30 0.033(2) 0.050(3) 0.035(2) 0.016(2) 0.0103(17) 0.0212(19)
C31 0.036(2) 0.039(2) 0.027(2) 0.0117(18) 0.0017(16) 0.0147(18)
C32 0.039(2) 0.043(3) 0.028(2) 0.0097(19) 0.0014(17) 0.007(2)
C33 0.043(2) 0.042(3) 0.037(2) 0.015(2) -0.0013(19) 0.005(2)
C34 0.063(3) 0.029(2) 0.046(3) 0.009(2) -0.016(2) 0.013(2)
C35 0.063(3) 0.041(3) 0.036(2) 0.000(2) 0.000(2) 0.025(2)
C36 0.040(2) 0.041(3) 0.034(2) 0.0054(19) 0.0035(18) 0.0195(19)
C37 0.029(2) 0.026(2) 0.028(2) 0.0066(16) 0.0084(15) 0.0092(16)
C38 0.032(2) 0.045(2) 0.040(2) 0.025(2) 0.0143(17) 0.0157(19)
C39 0.027(2) 0.049(3) 0.057(3) 0.025(2) 0.0121(18) 0.0153(19)
C40 0.032(2) 0.034(2) 0.040(2) 0.0129(19) 0.0191(18) 0.0077(18)
C41 0.039(2) 0.036(2) 0.029(2) 0.0099(18) 0.0105(17) 0.0037(18)
C42 0.030(2) 0.035(2) 0.029(2) 0.0111(18) 0.0022(16) 0.0076(17)
C43 0.0205(18) 0.033(2) 0.033(2) 0.0110(18) 0.0028(15) 0.0089(16)
C44 0.075(3) 0.037(3) 0.047(3) 0.007(2) 0.033(2) 0.008(2)
C45 0.073(3) 0.042(3) 0.050(3) 0.000(2) 0.032(2) 0.013(2)
C46 0.049(3) 0.031(2) 0.063(3) 0.005(2) 0.005(2) 0.012(2)
C47 0.077(3) 0.037(3) 0.057(3) 0.019(2) 0.010(3) -0.002(2)
C48 0.060(3) 0.040(3) 0.036(2) 0.014(2) 0.011(2) 0.008(2)
C49 0.031(2) 0.035(2) 0.059(3) 0.016(2) 0.0060(19) 0.0117(19)
C50 0.040(3) 0.065(4) 0.198(7) 0.075(4) -0.005(3) -0.001(3)
C51 0.052(3) 0.033(2) 0.030(2) 0.0049(18) -0.0119(19) 0.018(2)
C52 0.049(3) 0.039(3) 0.064(3) 0.024(2) -0.010(2) 0.008(2)
C53 0.077(4) 0.039(3) 0.104(5) 0.034(3) -0.030(3) 0.007(3)
C54 0.120(6) 0.045(4) 0.088(5) 0.005(3) -0.061(4) 0.027(4)
C55 0.120(5) 0.070(4) 0.040(3) -0.017(3) -0.031(3) 0.072(4)
C56 0.082(3) 0.062(3) 0.028(2) 0.001(2) -0.008(2) 0.047(3)
C57 0.032(2) 0.034(2) 0.028(2) -0.0009(17) 0.0043(16) 0.0149(17)
C58 0.034(2) 0.056(3) 0.035(2) 0.008(2) 0.0018(17) 0.015(2)
C59 0.041(3) 0.066(3) 0.040(3) 0.005(2) -0.005(2) 0.021(2)
C60 0.031(2) 0.053(3) 0.053(3) -0.001(2) 0.006(2) 0.013(2)
C61 0.036(2) 0.051(3) 0.041(3) 0.010(2) 0.0124(19) 0.013(2)
C62 0.039(2) 0.038(2) 0.029(2) 0.0026(18) 0.0041(17) 0.0152(19)
C63 0.031(2) 0.033(2) 0.0181(18) 0.0100(16) 0.0077(15) 0.0123(17)
C64 0.032(2) 0.033(2) 0.036(2) 0.0083(18) 0.0070(17) 0.0131(18)
C65 0.037(2) 0.034(2) 0.045(3) 0.006(2) 0.0018(18) 0.0072(19)
C66 0.043(2) 0.031(2) 0.038(2) 0.0099(18) 0.0068(18) 0.0150(19)
C67 0.033(2) 0.039(2) 0.030(2) 0.0167(18) 0.0134(16) 0.0170(18)
C68 0.032(2) 0.034(2) 0.027(2) 0.0092(17) 0.0048(16) 0.0062(18)
C69 0.037(2) 0.023(2) 0.029(2) 0.0072(17) 0.0082(16) 0.0089(17)
C70 0.037(2) 0.034(2) 0.031(2) 0.0076(18) 0.0053(17) 0.0042(18)
C71 0.035(2) 0.041(3) 0.048(3) 0.012(2) 0.0056(19) -0.002(2)
C72 0.049(3) 0.036(2) 0.043(3) 0.010(2) 0.022(2) 0.000(2)
C73 0.056(3) 0.041(2) 0.033(2) 0.014(2) 0.017(2) 0.008(2)
C74 0.038(2) 0.040(2) 0.034(2) 0.0101(19) 0.0065(17) 0.0073(19)
C75 0.0261(19) 0.026(2) 0.023(2) 0.0007(16) -0.0004(15) 0.0049(16)
C76 0.032(2) 0.034(2) 0.044(2) 0.0143(19) 0.0028(17) 0.0086(18)
C77 0.034(2) 0.047(3) 0.060(3) 0.032(2) 0.007(2) 0.005(2)
C78 0.029(2) 0.039(2) 0.046(3) 0.016(2) 0.0055(18) 0.0084(19)
C79 0.032(2) 0.037(2) 0.031(2) 0.0056(18) 0.0039(16) 0.0156(18)
C80 0.036(2) 0.032(2) 0.025(2) 0.0045(17) 0.0035(16) 0.0108(18)
C81 0.0242(19) 0.032(2) 0.027(2) 0.0087(17) 0.0064(15) 0.0082(16)
C82 0.034(2) 0.034(2) 0.031(2) 0.0045(18) 0.0022(17) 0.0087(18)
C83 0.038(2) 0.043(3) 0.035(2) 0.000(2) -0.0028(18) 0.006(2)
C84 0.040(2) 0.028(2) 0.039(2) 0.0016(19) 0.0121(18) 0.0030(19)
C85 0.048(2) 0.031(2) 0.042(3) 0.014(2) 0.0094(19) 0.010(2)
C86 0.042(2) 0.038(2) 0.027(2) 0.0063(18) 0.0010(17) 0.0092(19)
C87 0.032(2) 0.034(2) 0.022(2) 0.0096(17) -0.0007(15) 0.0077(17)
C88 0.030(2) 0.039(2) 0.028(2) 0.0041(18) -0.0005(16) 0.0091(18)
C89 0.035(2) 0.039(2) 0.046(3) 0.018(2) -0.0038(19) 0.001(2)
C90 0.025(2) 0.066(3) 0.050(3) 0.030(2) 0.0091(19) 0.011(2)
C91 0.034(2) 0.057(3) 0.043(3) 0.016(2) 0.0111(18) 0.021(2)
C92 0.037(2) 0.033(2) 0.030(2) 0.0085(18) 0.0042(17) 0.0131(18)
C93 0.0260(19) 0.032(2) 0.028(2) 0.0116(17) 0.0085(15) 0.0107(16)
C94 0.041(2) 0.034(2) 0.032(2) 0.0091(18) -0.0012(17) 0.0137(18)
C95 0.057(3) 0.045(3) 0.032(2) 0.018(2) 0.0026(19) 0.018(2)
C96 0.043(2) 0.033(2) 0.046(3) 0.019(2) 0.0112(19) 0.0155(19)
C97 0.038(2) 0.030(2) 0.034(2) 0.0053(18) 0.0060(17) 0.0067(18)
C98 0.033(2) 0.031(2) 0.032(2) 0.0104(18) 0.0059(16) 0.0099(17)
C99 0.042(2) 0.034(2) 0.034(2) 0.0089(19) 0.0077(18) 0.010(2)
C100 0.081(4) 0.044(3) 0.078(4) 0.023(3) 0.017(3) -0.005(3)
B1 0.038(3) 0.047(3) 0.034(3) 0.013(2) 0.009(2) 0.023(2)
B2 0.039(3) 0.058(3) 0.034(3) 0.015(2) 0.011(2) 0.020(3)
C200 0.085(19) 0.17(2) 0.11(2) 0.084(17) 0.050(15) 0.088(17)
C201 0.073(12) 0.040(8) 0.034(7) 0.010(6) -0.015(7) 0.017(8)
N8 0.051(7) 0.067(7) 0.205(16) 0.074(9) -0.003(7) 0.008(6)
C203 0.055(14) 0.026(8) 0.049(11) 0.003(7) -0.013(9) -0.006(8)
C202 0.049(8) 0.060(10) 0.050(9) 0.036(8) 0.003(8) 0.003(8)
N9 0.072(7) 0.088(8) 0.099(9) 0.061(7) -0.003(7) 0.000(7)
C101 0.051(3) 0.061(3) 0.068(3) 0.011(2) 0.002(2) 0.013(2)
C102 0.051(3) 0.061(3) 0.068(3) 0.011(2) 0.002(2) 0.013(2)
N7 0.051(3) 0.061(3) 0.068(3) 0.011(2) 0.002(2) 0.013(2)
C104 0.061(7) 0.044(6) 0.054(7) 0.012(5) -0.017(5) 0.007(5)
N7A 0.061(7) 0.044(6) 0.054(7) 0.012(5) -0.017(5) 0.007(5)
C103 0.061(7) 0.044(6) 0.054(7) 0.012(5) -0.017(5) 0.007(5)

loop_
_atom_type_symbol
_atom_type_description
_atom_type_scat_dispersion_real
_atom_type_scat_dispersion_imag
_atom_type_scat_source
C C 0.0033 0.0016 'International Tables Vol C Tables 4.2.6.8 and 6.1.1.4'
H H 0.0000 0.0000 'International Tables Vol C Tables 4.2.6.8 and 6.1.1.4'
B B 0.0013 0.0007 'International Tables Vol C Tables 4.2.6.8 and 6.1.1.4'
Fe Fe 0.3463 0.8444 'International Tables Vol C Tables 4.2.6.8 and 6.1.1.4'
N N 0.0061 0.0033 'International Tables Vol C Tables 4.2.6.8 and 6.1.1.4'
P P 0.1023 0.0942 'International Tables Vol C Tables 4.2.6.8 and 6.1.1.4'

loop_
_exptl_crystal_face_index_h
_exptl_crystal_face_index_k
_exptl_crystal_face_index_l
_exptl_crystal_face_perp_dist
-5 2 -6 0.0980
0 1 -1 0.1280
1 2 -1 0.1060
4 -1 4 0.0990
-3 -5 2 0.0980
3 -5 -4 0.0750
3 -7 1 0.0680
-2 5 -2 0.1040
0 3 -8 0.1390
-3 4 6 0.1330
0 -3 5 0.1610

loop_
_geom_angle_atom_site_label_1
_geom_angle_atom_site_label_2
_geom_angle_atom_site_label_3
_geom_angle
N3 Fe1 P1 95.77(10)
N3 Fe1 P4 94.83(10)
P1 Fe1 P4 169.40(4)
N3 Fe1 P3 96.42(10)
P1 Fe1 P3 107.26(5)
P4 Fe1 P3 71.41(5)
N3 Fe1 P2 93.02(10)
P1 Fe1 P2 71.89(5)
P4 Fe1 P2 107.60(5)
P3 Fe1 P2 170.55(4)
N3 Fe1 H1FE 173.7
P1 Fe1 H1FE 80.6
P4 Fe1 H1FE 88.9
P3 Fe1 H1FE 89.6
P2 Fe1 H1FE 81.0
N6 Fe2 P8 100.01(10)
N6 Fe2 P5 96.63(10)
P8 Fe2 P5 163.36(4)
N6 Fe2 P6 90.85(10)
P8 Fe2 P6 107.24(5)
P5 Fe2 P6 71.81(5)
N6 Fe2 P7 91.27(10)
P8 Fe2 P7 71.45(5)
P5 Fe2 P7 108.86(5)
P6 Fe2 P7 177.67(5)
N6 Fe2 H2FE 166.0
P8 Fe2 H2FE 92.8
P5 Fe2 H2FE 70.6
P6 Fe2 H2FE 80.0
P7 Fe2 H2FE 98.1
N1 P1 C1 107.52(17)
N1 P1 C7 105.87(15)
C1 P1 C7 102.51(16)
N1 P1 Fe1 94.12(12)
C1 P1 Fe1 122.80(12)
C7 P1 Fe1 121.73(12)
C1 P1 P2 126.80(12)
C7 P1 P2 123.61(12)
Fe1 P1 P2 54.36(4)
N1 P2 C13 105.29(16)
N1 P2 C19 105.55(17)
C13 P2 C19 103.91(17)
N1 P2 Fe1 93.64(11)
C13 P2 Fe1 124.94(13)
C19 P2 Fe1 120.14(12)
C13 P2 P1 125.09(12)
C19 P2 P1 123.10(13)
Fe1 P2 P1 53.74(4)
N2 P3 C31 105.75(17)
N2 P3 C25 103.46(17)
C31 P3 C25 104.80(17)
N2 P3 Fe1 94.43(11)
C31 P3 Fe1 119.47(13)
C25 P3 Fe1 125.18(13)
C31 P3 P4 123.85(13)
C25 P3 P4 123.08(13)
Fe1 P3 P4 54.20(4)
N2 P4 C43 107.05(17)
N2 P4 C37 106.73(16)
C43 P4 C37 102.00(17)
N2 P4 Fe1 94.78(12)
C43 P4 Fe1 119.52(12)
C37 P4 Fe1 124.76(13)
C43 P4 P3 122.83(13)
C37 P4 P3 128.46(12)
Fe1 P4 P3 54.39(4)
N4 P5 C57 105.68(16)
N4 P5 C51 106.99(18)
C57 P5 C51 102.76(19)
N4 P5 Fe2 94.22(12)
C57 P5 Fe2 126.06(14)
C51 P5 Fe2 118.64(13)
C57 P5 P6 127.75(13)
C51 P5 P6 122.13(15)
Fe2 P5 P6 54.28(4)
N4 P6 C63 107.75(16)
N4 P6 C69 107.25(17)
C63 P6 C69 101.28(17)
N4 P6 Fe2 94.49(12)
C63 P6 Fe2 124.92(12)
C69 P6 Fe2 119.48(12)
C63 P6 P5 129.34(12)
C69 P6 P5 123.15(13)
Fe2 P6 P5 53.91(4)
N5 P7 C75 106.80(16)
N5 P7 C81 106.98(16)
C75 P7 C81 102.60(16)
N5 P7 Fe2 94.09(11)
C75 P7 Fe2 124.51(12)
C81 P7 Fe2 119.71(12)
C75 P7 P8 125.94(13)
C81 P7 P8 124.90(12)
Fe2 P7 P8 53.83(4)
N5 P8 C87 106.79(16)
N5 P8 C93 105.44(16)
C87 P8 C93 103.90(17)
N5 P8 Fe2 94.84(12)
C87 P8 Fe2 118.02(12)
C93 P8 Fe2 125.31(12)
C87 P8 P7 123.75(14)
C93 P8 P7 125.30(12)
Fe2 P8 P7 54.72(4)
P2 N1 P1 100.34(17)
P2 N1 H1N1 132(2)
P1 N1 H1N1 127(2)
P4 N2 P3 99.32(17)
P4 N2 H1N2 125(2)
P3 N2 H1N2 135(2)
C49 N3 Fe1 177.4(3)
P6 N4 P5 99.44(17)
P6 N4 H1N4 127(3)
P5 N4 H1N4 133(3)
P7 N5 P8 99.58(16)
P7 N5 H1N5 128.5(16)
P8 N5 H1N5 131.9(16)
C99 N6 Fe2 177.9(3)
C6 C1 C2 118.6(3)
C6 C1 P1 119.2(3)
C2 C1 P1 122.2(3)
C3 C2 C1 120.3(3)
C3 C2 H2A 119.8
C1 C2 H2A 119.8
C4 C3 C2 120.1(4)
C4 C3 H3A 119.9
C2 C3 H3A 119.9
C5 C4 C3 119.9(4)
C5 C4 H4A 120.0
C3 C4 H4A 120.0
C4 C5 C6 120.5(4)
C4 C5 H5A 119.7
C6 C5 H5A 119.7
C1 C6 C5 120.5(4)
C1 C6 H6A 119.7
C5 C6 H6A 119.7
C8 C7 C12 118.6(3)
C8 C7 P1 119.5(3)
C12 C7 P1 121.9(3)
C7 C8 C9 121.1(4)
C7 C8 H8A 119.5
C9 C8 H8A 119.5
C10 C9 C8 119.3(4)
C10 C9 H9A 120.3
C8 C9 H9A 120.3
C11 C10 C9 120.4(4)
C11 C10 H10A 119.8
C9 C10 H10A 119.8
C10 C11 C12 120.7(4)
C10 C11 H11A 119.6
C12 C11 H11A 119.6
C11 C12 C7 119.8(3)
C11 C12 H12A 120.1
C7 C12 H12A 120.1
C14 C13 C18 118.7(4)
C14 C13 P2 120.3(3)
C18 C13 P2 120.6(3)
C15 C14 C13 120.4(4)
C15 C14 H14A 119.8
C13 C14 H14A 119.8
C14 C15 C16 120.6(4)
C14 C15 H15A 119.7
C16 C15 H15A 119.7
C17 C16 C15 119.4(4)
C17 C16 H16A 120.3
C15 C16 H16A 120.3
C16 C17 C18 120.9(4)
C16 C17 H17A 119.6
C18 C17 H17A 119.6
C17 C18 C13 120.0(4)
C17 C18 H18A 120.0
C13 C18 H18A 120.0
C24 C19 C20 119.2(4)
C24 C19 P2 120.3(3)
C20 C19 P2 120.1(3)
C21 C20 C19 119.8(4)
C21 C20 H20A 120.1
C19 C20 H20A 120.1
C22 C21 C20 120.9(4)
C22 C21 H21A 119.5
C20 C21 H21A 119.5
C21 C22 C23 120.0(4)
C21 C22 H22A 120.0
C23 C22 H22A 120.0
C22 C23 C24 119.7(4)
C22 C23 H23A 120.2
C24 C23 H23A 120.2
C19 C24 C23 120.4(4)
C19 C24 H24A 119.8
C23 C24 H24A 119.8
C26 C25 C30 118.3(3)
C26 C25 P3 120.9(3)
C30 C25 P3 119.7(3)
C25 C26 C27 121.1(4)
C25 C26 H26A 119.4
C27 C26 H26A 119.4
C28 C27 C26 119.7(4)
C28 C27 H27A 120.1
C26 C27 H27A 120.1
C27 C28 C29 120.0(4)
C27 C28 H28A 120.0
C29 C28 H28A 120.0
C30 C29 C28 119.8(4)
C30 C29 H29A 120.1
C28 C29 H29A 120.1
C29 C30 C25 120.9(4)
C29 C30 H30A 119.5
C25 C30 H30A 119.5
C32 C31 C36 117.7(3)
C32 C31 P3 119.8(3)
C36 C31 P3 121.7(3)
C33 C32 C31 121.7(4)
C33 C32 H32A 119.2
C31 C32 H32A 119.2
C32 C33 C34 119.9(4)
C32 C33 H33A 120.0
C34 C33 H33A 120.0
C35 C34 C33 119.1(4)
C35 C34 H34A 120.4
C33 C34 H34A 120.4
C36 C35 C34 121.4(4)
C36 C35 H35A 119.3
C34 C35 H35A 119.3
C35 C36 C31 120.2(4)
C35 C36 H36A 119.9
C31 C36 H36A 119.9
C42 C37 C38 119.8(3)
C42 C37 P4 117.9(3)
C38 C37 P4 122.1(3)
C39 C38 C37 119.4(4)
C39 C38 H38A 120.3
C37 C38 H38A 120.3
C40 C39 C38 120.3(4)
C40 C39 H39A 119.9
C38 C39 H39A 119.9
C39 C40 C41 120.8(3)
C39 C40 H40A 119.6
C41 C40 H40A 119.6
C40 C41 C42 119.2(4)
C40 C41 H41A 120.4
C42 C41 H41A 120.4
C37 C42 C41 120.4(3)
C37 C42 H42A 119.8
C41 C42 H42A 119.8
C48 C43 C44 117.4(4)
C48 C43 P4 121.8(3)
C44 C43 P4 120.5(3)
C45 C44 C43 121.8(4)
C45 C44 H44A 119.1
C43 C44 H44A 119.1
C44 C45 C46 120.4(4)
C44 C45 H45A 119.8
C46 C45 H45A 119.8
C45 C46 C47 118.6(4)
C45 C46 H46A 120.7
C47 C46 H46A 120.7
C46 C47 C48 120.6(4)
C46 C47 H47A 119.7
C48 C47 H47A 119.7
C43 C48 C47 121.1(4)
C43 C48 H48A 119.4
C47 C48 H48A 119.4
N3 C49 C50 178.4(5)
C49 C50 H50A 109.5
C49 C50 H50B 109.5
H50A C50 H50B 109.5
C49 C50 H50C 109.5
H50A C50 H50C 109.5
H50B C50 H50C 109.5
C52 C51 C56 118.2(4)
C52 C51 P5 121.0(3)
C56 C51 P5 120.1(3)
C53 C52 C51 120.7(5)
C53 C52 H52A 119.6
C51 C52 H52A 119.6
C54 C53 C52 121.5(6)
C54 C53 H53A 119.2
C52 C53 H53A 119.2
C53 C54 C55 118.5(6)
C53 C54 H54A 120.7
C55 C54 H54A 120.7
C54 C55 C56 121.7(6)
C54 C55 H55A 119.2
C56 C55 H55A 119.2
C55 C56 C51 119.4(5)
C55 C56 H56A 120.3
C51 C56 H56A 120.3
C62 C57 C58 118.0(3)
C62 C57 P5 122.1(3)
C58 C57 P5 120.0(3)
C59 C58 C57 121.4(4)
C59 C58 H58A 119.3
C57 C58 H58A 119.3
C58 C59 C60 120.0(4)
C58 C59 H59A 120.0
C60 C59 H59A 120.0
C61 C60 C59 119.8(4)
C61 C60 H60A 120.1
C59 C60 H60A 120.1
C60 C61 C62 120.2(4)
C60 C61 H61A 119.9
C62 C61 H61A 119.9
C61 C62 C57 120.6(4)
C61 C62 H62A 119.7
C57 C62 H62A 119.7
C64 C63 C68 119.1(3)
C64 C63 P6 121.4(3)
C68 C63 P6 119.2(3)
C63 C64 C65 120.2(4)
C63 C64 H64A 119.9
C65 C64 H64A 119.9
C66 C65 C64 120.3(4)
C66 C65 H65A 119.8
C64 C65 H65A 119.8
C65 C66 C67 119.7(4)
C65 C66 H66A 120.1
C67 C66 H66A 120.1
C66 C67 C68 120.2(4)
C66 C67 H67A 119.9
C68 C67 H67A 119.9
C67 C68 C63 120.5(3)
C67 C68 H68A 119.8
C63 C68 H68A 119.8
C74 C69 C70 118.5(3)
C74 C69 P6 122.2(3)
C70 C69 P6 119.3(3)
C71 C70 C69 120.6(4)
C71 C70 H70A 119.7
C69 C70 H70A 119.7
C72 C71 C70 120.0(4)
C72 C71 H71A 120.0
C70 C71 H71A 120.0
C73 C72 C71 120.1(4)
C73 C72 H72A 120.0
C71 C72 H72A 120.0
C72 C73 C74 119.8(4)
C72 C73 H73A 120.1
C74 C73 H73A 120.1
C69 C74 C73 121.0(4)
C69 C74 H74A 119.5
C73 C74 H74A 119.5
C76 C75 C80 118.9(3)
C76 C75 P7 121.4(3)
C80 C75 P7 119.5(3)
C75 C76 C77 119.8(4)
C75 C76 H76A 120.1
C77 C76 H76A 120.1
C78 C77 C76 120.4(4)
C78 C77 H77A 119.8
C76 C77 H77A 119.8
C77 C78 C79 120.2(4)
C77 C78 H78A 119.9
C79 C78 H78A 119.9
C78 C79 C80 120.1(4)
C78 C79 H79A 120.0
C80 C79 H79A 120.0
C79 C80 C75 120.5(4)
C79 C80 H80A 119.7
C75 C80 H80A 119.7
C86 C81 C82 118.7(3)
C86 C81 P7 119.6(3)
C82 C81 P7 121.7(3)
C83 C82 C81 120.3(4)
C83 C82 H82A 119.8
C81 C82 H82A 119.8
C84 C83 C82 120.7(4)
C84 C83 H83A 119.6
C82 C83 H83A 119.6
C83 C84 C85 119.3(4)
C83 C84 H84A 120.4
C85 C84 H84A 120.4
C86 C85 C84 120.4(4)
C86 C85 H85A 119.8
C84 C85 H85A 119.8
C85 C86 C81 120.5(3)
C85 C86 H86A 119.7
C81 C86 H86A 119.7
C88 C87 C92 118.7(3)
C88 C87 P8 120.2(3)
C92 C87 P8 120.1(3)
C87 C88 C89 120.7(4)
C87 C88 H88A 119.7
C89 C88 H88A 119.7
C90 C89 C88 120.0(4)
C90 C89 H89A 120.0
C88 C89 H89A 120.0
C91 C90 C89 120.4(4)
C91 C90 H90A 119.8
C89 C90 H90A 119.8
C90 C91 C92 120.6(4)
C90 C91 H91A 119.7
C92 C91 H91A 119.7
C91 C92 C87 119.6(4)
C91 C92 H92A 120.2
C87 C92 H92A 120.2
C98 C93 C94 119.3(3)
C98 C93 P8 121.6(3)
C94 C93 P8 119.1(3)
C95 C94 C93 120.3(4)
C95 C94 H94A 119.9
C93 C94 H94A 119.9
C94 C95 C96 120.8(4)
C94 C95 H95A 119.6
C96 C95 H95A 119.6
C95 C96 C97 119.5(4)
C95 C96 H96A 120.3
C97 C96 H96A 120.3
C98 C97 C96 120.4(4)
C98 C97 H97A 119.8
C96 C97 H97A 119.8
C97 C98 C93 119.8(4)
C97 C98 H98A 120.1
C93 C98 H98A 120.1
N6 C99 C100 178.5(5)
C99 C100 H10B 109.5
C99 C100 H10C 109.5
H10B C100 H10C 109.5
C99 C100 H10D 109.5
H10B C100 H10D 109.5
H10C C100 H10D 109.5
H1B1 B1 H2B1 109(2)
H1B1 B1 H4B1 110(2)
H2B1 B1 H4B1 107(2)
H1B1 B1 H3B1 115(2)
H2B1 B1 H3B1 110(2)
H4B1 B1 H3B1 106(2)
H1B2 B2 H2B2 110(2)
H1B2 B2 H3B2 104(2)
H2B2 B2 H3B2 117(2)
H1B2 B2 H4B2 104(2)
H2B2 B2 H4B2 108(2)
H3B2 B2 H4B2 112(2)
N8 C201 C200 179(2)
C202 C203 H20E 109.5
C202 C203 H20F 109.5
H20E C203 H20F 109.5
C202 C203 H20G 109.5
H20E C203 H20G 109.5
H20F C203 H20G 109.5
N9 C202 C203 173(2)
N7 C101 C102 179.5(10)
C103 C104 H10H 109.5
C103 C104 H10I 109.5
H10H C104 H10I 109.5
C103 C104 H10J 109.5
H10H C104 H10J 109.5
H10I C104 H10J 109.5
N7A C103 C104 174(2)

loop_
_geom_bond_atom_site_label_1
_geom_bond_atom_site_label_2
_geom_bond_distance
Fe1 N3 1.920(3)
Fe1 P1 2.2019(12)
Fe1 P4 2.2028(13)
Fe1 P3 2.2079(12)
Fe1 P2 2.2191(13)
Fe1 H1FE 1.4135
Fe2 N6 1.917(3)
Fe2 P8 2.1879(13)
Fe2 P5 2.1937(13)
Fe2 P6 2.2039(13)
Fe2 P7 2.2123(13)
Fe2 H2FE 1.3889
P1 N1 1.692(3)
P1 C1 1.824(4)
P1 C7 1.832(3)
P1 P2 2.5953(15)
P2 N1 1.687(3)
P2 C13 1.826(4)
P2 C19 1.829(4)
P3 N2 1.692(3)
P3 C31 1.813(4)
P3 C25 1.820(4)
P3 P4 2.5741(15)
P4 N2 1.686(3)
P4 C43 1.818(4)
P4 C37 1.823(3)
P5 N4 1.701(3)
P5 C57 1.808(4)
P5 C51 1.818(4)
P5 P6 2.5791(15)
P6 N4 1.679(3)
P6 C63 1.823(4)
P6 C69 1.825(4)
P7 N5 1.680(3)
P7 C75 1.815(4)
P7 C81 1.830(4)
P7 P8 2.5693(16)
P8 N5 1.684(3)
P8 C87 1.824(4)
P8 C93 1.829(4)
N1 H1N1 0.87(3)
N2 H1N2 0.91(3)
N3 C49 1.139(5)
N4 H1N4 0.81(3)
N5 H1N5 0.732(18)
N6 C99 1.142(4)
C1 C6 1.379(5)
C1 C2 1.399(5)
C2 C3 1.380(5)
C2 H2A 0.9500
C3 C4 1.377(5)
C3 H3A 0.9500
C4 C5 1.366(5)
C4 H4A 0.9500
C5 C6 1.384(5)
C5 H5A 0.9500
C6 H6A 0.9500
C7 C8 1.374(5)
C7 C12 1.401(5)
C8 C9 1.391(5)
C8 H8A 0.9500
C9 C10 1.376(5)
C9 H9A 0.9500
C10 C11 1.359(5)
C10 H10A 0.9500
C11 C12 1.384(5)
C11 H11A 0.9500
C12 H12A 0.9500
C13 C14 1.392(5)
C13 C18 1.404(5)
C14 C15 1.380(5)
C14 H14A 0.9500
C15 C16 1.385(6)
C15 H15A 0.9500
C16 C17 1.374(6)
C16 H16A 0.9500
C17 C18 1.380(5)
C17 H17A 0.9500
C18 H18A 0.9500
C19 C24 1.382(5)
C19 C20 1.407(5)
C20 C21 1.387(5)
C20 H20A 0.9500
C21 C22 1.371(6)
C21 H21A 0.9500
C22 C23 1.389(6)
C22 H22A 0.9500
C23 C24 1.405(5)
C23 H23A 0.9500
C24 H24A 0.9500
C25 C26 1.380(5)
C25 C30 1.399(5)
C26 C27 1.395(5)
C26 H26A 0.9500
C27 C28 1.379(5)
C27 H27A 0.9500
C28 C29 1.387(5)
C28 H28A 0.9500
C29 C30 1.382(5)
C29 H29A 0.9500
C30 H30A 0.9500
C31 C32 1.399(5)
C31 C36 1.413(5)
C32 C33 1.378(5)
C32 H32A 0.9500
C33 C34 1.389(6)
C33 H33A 0.9500
C34 C35 1.389(6)
C34 H34A 0.9500
C35 C36 1.373(5)
C35 H35A 0.9500
C36 H36A 0.9500
C37 C42 1.382(5)
C37 C38 1.395(5)
C38 C39 1.390(5)
C38 H38A 0.9500
C39 C40 1.376(5)
C39 H39A 0.9500
C40 C41 1.377(5)
C40 H40A 0.9500
C41 C42 1.396(5)
C41 H41A 0.9500
C42 H42A 0.9500
C43 C48 1.371(5)
C43 C44 1.385(5)
C44 C45 1.368(6)
C44 H44A 0.9500
C45 C46 1.371(6)
C45 H45A 0.9500
C46 C47 1.378(6)
C46 H46A 0.9500
C47 C48 1.383(6)
C47 H47A 0.9500
C48 H48A 0.9500
C49 C50 1.463(6)
C50 H50A 0.9800
C50 H50B 0.9800
C50 H50C 0.9800
C51 C52 1.396(6)
C51 C56 1.401(6)
C52 C53 1.384(7)
C52 H52A 0.9500
C53 C54 1.362(9)
C53 H53A 0.9500
C54 C55 1.381(8)
C54 H54A 0.9500
C55 C56 1.396(7)
C55 H55A 0.9500
C56 H56A 0.9500
C57 C62 1.397(5)
C57 C58 1.397(5)
C58 C59 1.370(5)
C58 H58A 0.9500
C59 C60 1.388(6)
C59 H59A 0.9500
C60 C61 1.380(6)
C60 H60A 0.9500
C61 C62 1.387(5)
C61 H61A 0.9500
C62 H62A 0.9500
C63 C64 1.376(5)
C63 C68 1.393(5)
C64 C65 1.394(6)
C64 H64A 0.9500
C65 C66 1.377(5)
C65 H65A 0.9500
C66 C67 1.378(5)
C66 H66A 0.9500
C67 C68 1.383(5)
C67 H67A 0.9500
C68 H68A 0.9500
C69 C74 1.383(5)
C69 C70 1.396(5)
C70 C71 1.390(5)
C70 H70A 0.9500
C71 C72 1.383(6)
C71 H71A 0.9500
C72 C73 1.374(6)
C72 H72A 0.9500
C73 C74 1.398(5)
C73 H73A 0.9500
C74 H74A 0.9500
C75 C76 1.386(5)
C75 C80 1.402(5)
C76 C77 1.403(5)
C76 H76A 0.9500
C77 C78 1.372(6)
C77 H77A 0.9500
C78 C79 1.377(5)
C78 H78A 0.9500
C79 C80 1.384(5)
C79 H79A 0.9500
C80 H80A 0.9500
C81 C86 1.387(5)
C81 C82 1.392(5)
C82 C83 1.376(5)
C82 H82A 0.9500
C83 C84 1.373(6)
C83 H83A 0.9500
C84 C85 1.386(5)
C84 H84A 0.9500
C85 C86 1.375(5)
C85 H85A 0.9500
C86 H86A 0.9500
C87 C88 1.382(5)
C87 C92 1.420(5)
C88 C89 1.388(5)
C88 H88A 0.9500
C89 C90 1.378(6)
C89 H89A 0.9500
C90 C91 1.372(6)
C90 H90A 0.9500
C91 C92 1.383(5)
C91 H91A 0.9500
C92 H92A 0.9500
C93 C98 1.390(5)
C93 C94 1.392(5)
C94 C95 1.371(5)
C94 H94A 0.9500
C95 C96 1.375(5)
C95 H95A 0.9500
C96 C97 1.387(5)
C96 H96A 0.9500
C97 C98 1.384(5)
C97 H97A 0.9500
C98 H98A 0.9500
C99 C100 1.461(6)
C100 H10B 0.9800
C100 H10C 0.9800
C100 H10D 0.9800
B1 H1B1 1.15(4)
B1 H2B1 1.24(4)
B1 H4B1 1.23(3)
B1 H3B1 1.19(3)
B2 H1B2 1.26(3)
B2 H2B2 1.12(3)
B2 H3B2 1.12(3)
B2 H4B2 1.22(3)
C200 C201 1.35(3)
C200 H20B 0.9800
C200 H20C 0.9800
C200 H20D 0.9800
C201 N8 1.165(18)
C203 C202 1.47(2)
C203 H20E 0.9800
C203 H20F 0.9800
C203 H20G 0.9800
C202 N9 1.112(15)
C101 N7 1.150(11)
C101 C102 1.406(14)
C102 H10E 0.9800
C102 H10F 0.9800
C102 H10G 0.9800
C104 C103 1.67(3)
C104 H10H 0.9800
C104 H10I 0.9800
C104 H10J 0.9800
N7A C103 1.02(2)
